data_7224139
loop_
_publ_author_name
'You, Zhonglu'
'Liu, Mingyang'
'Wang, Cunfang'
'Sheng, Gui-Hua'
'Zhao, Xinlu'
'Qu, Dan'
'Niu, Fang'

_publ_section_title
;
 Inhibition studies of Helicobacter pylori urease with Schiff base
 copper(II) complexes
;
_journal_name_full 'RSC Adv.'
_journal_paper_doi 10.1039/C6RA00500D
_journal_year 2016
_chemical_formula_sum 'C36 H38 Br2 Cl2 Cu2 N6 O4'
_chemical_formula_weight 976.52
_chemical_name_systematic
; 
 ? 
;
_space_group_IT_number 14
_symmetry_cell_setting monoclinic
_symmetry_space_group_name_Hall '-P 2yn'
_symmetry_space_group_name_H-M 'P 1 21/n 1'
_atom_sites_solution_hydrogens geom
_atom_sites_solution_primary direct
_atom_sites_solution_secondary difmap
_audit_creation_method SHELXL-97
_audit_update_record
;
2015-08-15 deposited with the CCDC.
2016-02-04 downloaded from the CCDC.
;
_cell_angle_alpha 90.00
_cell_angle_beta 97.1440(10)
_cell_angle_gamma 90.00
_cell_formula_units_Z 2
_cell_length_a 6.9700(6)
_cell_length_b 16.1782(14)
_cell_length_c 17.0252(14)
_cell_measurement_reflns_used 5239
_cell_measurement_temperature 298(2)
_cell_measurement_theta_max 28.8
_cell_measurement_theta_min 2.5
_cell_volume 1904.9(3)
_computing_structure_refinement 'SHELXL-97 (Sheldrick, 1997)'
_computing_structure_solution 'SHELXS-97 (Sheldrick, 1990)'
_diffrn_ambient_temperature 298(2)
_diffrn_measured_fraction_theta_full 0.999
_diffrn_measured_fraction_theta_max 0.999
_diffrn_radiation_monochromator graphite
_diffrn_radiation_source 'fine-focus sealed tube'
_diffrn_radiation_type MoK\a
_diffrn_radiation_wavelength 0.71073
_diffrn_reflns_av_R_equivalents 0.0197
_diffrn_reflns_av_sigmaI/netI 0.0220
_diffrn_reflns_limit_h_max 8
_diffrn_reflns_limit_h_min -8
_diffrn_reflns_limit_k_max 18
_diffrn_reflns_limit_k_min -19
_diffrn_reflns_limit_l_max 19
_diffrn_reflns_limit_l_min -20
_diffrn_reflns_number 9904
_diffrn_reflns_theta_full 25.49
_diffrn_reflns_theta_max 25.49
_diffrn_reflns_theta_min 1.74
_exptl_absorpt_coefficient_mu 3.402
_exptl_absorpt_correction_T_max 0.5084
_exptl_absorpt_correction_T_min 0.4603
_exptl_absorpt_correction_type multi-scan
_exptl_absorpt_process_details SADABS
_exptl_crystal_colour blue
_exptl_crystal_density_diffrn 1.703
_exptl_crystal_density_method 'not measured'
_exptl_crystal_description block
_exptl_crystal_F_000 980
_exptl_crystal_size_max 0.27
_exptl_crystal_size_mid 0.23
_exptl_crystal_size_min 0.23
_refine_diff_density_max 0.820
_refine_diff_density_min -0.429
_refine_diff_density_rms 0.064
_refine_ls_extinction_method none
_refine_ls_goodness_of_fit_ref 1.024
_refine_ls_hydrogen_treatment mixed
_refine_ls_matrix_type full
_refine_ls_number_parameters 240
_refine_ls_number_reflns 3552
_refine_ls_number_restraints 1
_refine_ls_restrained_S_all 1.024
_refine_ls_R_factor_all 0.0369
_refine_ls_R_factor_gt 0.0295
_refine_ls_shift/su_max 0.003
_refine_ls_shift/su_mean 0.000
_refine_ls_structure_factor_coef Fsqd
_refine_ls_weighting_details 'calc w=1/[\s^2^(Fo^2^)+(0.0369P)^2^+1.8615P] where P=(Fo^2^+2Fc^2^)/3'
_refine_ls_weighting_scheme calc
_refine_ls_wR_factor_gt 0.0727
_refine_ls_wR_factor_ref 0.0771
_reflns_number_gt 3075
_reflns_number_total 3552
_reflns_threshold_expression >2sigma(I)
_cod_data_source_file c6ra00500d2.cif
_cod_data_source_block 1
_cod_original_sg_symbol_H-M P21/n
_cod_database_code 7224139

loop_
_symmetry_equiv_pos_as_xyz
'x, y, z'
'-x+1/2, y+1/2, -z+1/2'
'-x, -y, -z'
'x-1/2, -y-1/2, z-1/2'

loop_
_atom_site_label
_atom_site_type_symbol
_atom_site_fract_x
_atom_site_fract_y
_atom_site_fract_z
_atom_site_U_iso_or_equiv
_atom_site_adp_type
_atom_site_occupancy
_atom_site_symmetry_multiplicity
_atom_site_calc_flag
_atom_site_refinement_flags
Cu1 Cu 0.63949(5) 0.44663(2) 1.051817(18) 0.03454(11) Uani 1 1 d .
Br1 Br 0.42678(4) 0.31025(2) 1.058112(19) 0.04739(11) Uani 1 1 d .
Cl1 Cl 0.72202(14) 0.29117(7) 1.26769(7) 0.0807(3) Uani 1 1 d .
N1 N 0.8890(3) 0.40657(13) 1.02924(12) 0.0316(5) Uani 1 1 d .
N2 N 1.0098(3) 0.38833(15) 1.09826(13) 0.0337(5) Uani 1 1 d D
N3 N 0.4565(4) 0.37523(19) 0.67351(15) 0.0522(7) Uani 1 1 d .
O1 O 0.5634(3) 0.46997(13) 0.94062(10) 0.0411(5) Uani 1 1 d .
O2 O 0.7691(3) 0.43571(12) 1.16131(11) 0.0386(4) Uani 1 1 d .
C1 C 0.8199(4) 0.39654(16) 0.88903(15) 0.0336(6) Uani 1 1 d .
C2 C 0.6300(4) 0.43021(16) 0.88005(15) 0.0333(6) Uani 1 1 d .
C3 C 0.5142(4) 0.42342(18) 0.80879(16) 0.0378(6) Uani 1 1 d .
H3 H 0.3896 0.4449 0.8045 0.045 Uiso 1 1 calc R
C4 C 0.5766(4) 0.38520(18) 0.74193(16) 0.0391(6) Uani 1 1 d .
C5 C 0.7707(4) 0.35634(19) 0.74980(16) 0.0424(7) Uani 1 1 d .
H5 H 0.8206 0.3337 0.7064 0.051 Uiso 1 1 calc R
C6 C 0.8832(4) 0.36188(19) 0.82068(16) 0.0413(7) Uani 1 1 d .
H6 H 1.0089 0.3417 0.8244 0.050 Uiso 1 1 calc R
C7 C 0.9422(4) 0.38834(17) 0.96147(16) 0.0347(6) Uani 1 1 d .
H7 H 1.0672 0.3688 0.9601 0.042 Uiso 1 1 calc R
C8 C 0.9325(4) 0.40253(16) 1.16436(15) 0.0319(6) Uani 1 1 d .
C9 C 1.0407(4) 0.37664(17) 1.24103(15) 0.0338(6) Uani 1 1 d .
C10 C 0.9536(4) 0.32855(19) 1.29363(18) 0.0428(7) Uani 1 1 d .
C11 C 1.0480(6) 0.3066(2) 1.3662(2) 0.0619(10) Uani 1 1 d .
H11 H 0.9874 0.2736 1.4005 0.074 Uiso 1 1 calc R
C12 C 1.2319(7) 0.3341(3) 1.3871(2) 0.0753(12) Uani 1 1 d .
H12 H 1.2970 0.3200 1.4363 0.090 Uiso 1 1 calc R
C13 C 1.3226(6) 0.3822(3) 1.3365(3) 0.0768(12) Uani 1 1 d .
H13 H 1.4478 0.4010 1.3518 0.092 Uiso 1 1 calc R
C14 C 1.2285(5) 0.4027(2) 1.2630(2) 0.0539(8) Uani 1 1 d .
H14 H 1.2914 0.4341 1.2282 0.065 Uiso 1 1 calc R
C15 C 0.5211(5) 0.3343(2) 0.60546(18) 0.0527(8) Uani 1 1 d .
H15A H 0.4095 0.3107 0.5736 0.063 Uiso 1 1 calc R
H15B H 0.6062 0.2891 0.6242 0.063 Uiso 1 1 calc R
C16 C 0.6256(6) 0.3896(3) 0.5538(2) 0.0706(11) Uani 1 1 d .
H16A H 0.5385 0.4313 0.5304 0.106 Uiso 1 1 calc R
H16B H 0.6720 0.3573 0.5128 0.106 Uiso 1 1 calc R
H16C H 0.7328 0.4155 0.5852 0.106 Uiso 1 1 calc R
C17 C 0.2478(5) 0.3973(3) 0.6653(2) 0.0692(11) Uani 1 1 d .
H17A H 0.1750 0.3546 0.6346 0.083 Uiso 1 1 calc R
H17B H 0.2057 0.3978 0.7175 0.083 Uiso 1 1 calc R
C18 C 0.2026(8) 0.4746(4) 0.6287(4) 0.123(2) Uani 1 1 d .
H18A H 0.2909 0.5158 0.6523 0.184 Uiso 1 1 calc R
H18B H 0.0728 0.4899 0.6359 0.184 Uiso 1 1 calc R
H18C H 0.2133 0.4706 0.5732 0.184 Uiso 1 1 calc R
H2 H 1.126(3) 0.364(2) 1.095(2) 0.080 Uiso 1 1 d D

loop_
_atom_site_aniso_label
_atom_site_aniso_U_11
_atom_site_aniso_U_22
_atom_site_aniso_U_33
_atom_site_aniso_U_23
_atom_site_aniso_U_13
_atom_site_aniso_U_12
Cu1 0.03582(19) 0.0427(2) 0.02547(17) 0.00236(13) 0.00513(13) 0.01563(14)
Br1 0.03393(17) 0.0524(2) 0.0560(2) -0.00271(14) 0.00604(13) -0.00232(13)
Cl1 0.0525(5) 0.0877(7) 0.1013(8) 0.0368(6) 0.0075(5) -0.0202(5)
N1 0.0323(11) 0.0339(12) 0.0286(11) 0.0033(9) 0.0039(9) 0.0051(9)
N2 0.0300(12) 0.0405(13) 0.0303(11) 0.0032(10) 0.0025(9) 0.0060(9)
N3 0.0470(15) 0.0750(19) 0.0342(13) -0.0108(13) 0.0039(11) 0.0134(14)
O1 0.0512(12) 0.0467(12) 0.0260(9) 0.0003(8) 0.0064(8) 0.0274(9)
O2 0.0379(11) 0.0489(12) 0.0293(9) 0.0019(8) 0.0046(8) 0.0152(9)
C1 0.0372(14) 0.0342(14) 0.0306(13) 0.0017(11) 0.0099(11) 0.0063(11)
C2 0.0438(15) 0.0293(13) 0.0286(13) 0.0026(11) 0.0118(11) 0.0087(11)
C3 0.0385(15) 0.0433(16) 0.0322(14) 0.0020(12) 0.0066(12) 0.0131(12)
C4 0.0475(17) 0.0403(16) 0.0301(14) 0.0008(12) 0.0080(12) 0.0069(13)
C5 0.0477(17) 0.0522(18) 0.0292(14) -0.0027(13) 0.0118(12) 0.0129(14)
C6 0.0374(15) 0.0518(18) 0.0365(15) -0.0011(13) 0.0120(12) 0.0133(13)
C7 0.0315(14) 0.0366(15) 0.0371(15) 0.0014(12) 0.0083(11) 0.0064(11)
C8 0.0342(14) 0.0300(13) 0.0312(13) 0.0011(11) 0.0032(11) -0.0002(11)
C9 0.0349(14) 0.0359(14) 0.0298(13) -0.0014(11) 0.0011(11) 0.0056(11)
C10 0.0449(17) 0.0448(17) 0.0391(16) 0.0051(13) 0.0062(13) 0.0057(13)
C11 0.083(3) 0.065(2) 0.0375(17) 0.0132(16) 0.0081(17) 0.015(2)
C12 0.089(3) 0.089(3) 0.040(2) -0.001(2) -0.022(2) 0.017(2)
C13 0.054(2) 0.098(3) 0.070(3) -0.012(2) -0.025(2) -0.002(2)
C14 0.0418(17) 0.065(2) 0.0528(19) -0.0022(16) -0.0032(15) -0.0082(15)
C15 0.063(2) 0.060(2) 0.0337(16) -0.0104(14) -0.0003(14) 0.0089(16)
C16 0.086(3) 0.081(3) 0.048(2) 0.0074(19) 0.0202(19) 0.019(2)
C17 0.056(2) 0.102(3) 0.048(2) -0.011(2) 0.0015(17) 0.007(2)
C18 0.084(4) 0.093(4) 0.196(7) 0.032(4) 0.034(4) 0.031(3)

loop_
_atom_type_symbol
_atom_type_description
_atom_type_scat_dispersion_real
_atom_type_scat_dispersion_imag
_atom_type_scat_source
C C 0.0033 0.0016 'International Tables Vol C Tables 4.2.6.8 and 6.1.1.4'
H H 0.0000 0.0000 'International Tables Vol C Tables 4.2.6.8 and 6.1.1.4'
N N 0.0061 0.0033 'International Tables Vol C Tables 4.2.6.8 and 6.1.1.4'
O O 0.0106 0.0060 'International Tables Vol C Tables 4.2.6.8 and 6.1.1.4'
Cu Cu 0.3201 1.2651 'International Tables Vol C Tables 4.2.6.8 and 6.1.1.4'
Cl Cl 0.1484 0.1585 'International Tables Vol C Tables 4.2.6.8 and 6.1.1.4'
Br Br -0.2901 2.4595 'International Tables Vol C Tables 4.2.6.8 and 6.1.1.4'

loop_
_geom_angle_atom_site_label_1
_geom_angle_atom_site_label_2
_geom_angle_atom_site_label_3
_geom_angle
_geom_angle_site_symmetry_1
_geom_angle_site_symmetry_3
O1 Cu1 N1 90.85(8) . .
O1 Cu1 O1 79.57(8) . 3_667
N1 Cu1 O1 155.60(9) . 3_667
O1 Cu1 O2 167.51(9) . .
N1 Cu1 O2 80.86(8) . .
O1 Cu1 O2 104.31(7) 3_667 .
O1 Cu1 Br1 96.57(7) . .
N1 Cu1 Br1 104.37(7) . .
O1 Cu1 Br1 99.02(7) 3_667 .
O2 Cu1 Br1 94.55(6) . .
O1 Cu1 Cu1 40.17(5) . 3_667
N1 Cu1 Cu1 127.36(6) . 3_667
O1 Cu1 Cu1 39.40(5) 3_667 3_667
O2 Cu1 Cu1 142.39(6) . 3_667
Br1 Cu1 Cu1 100.175(19) . 3_667
C7 N1 N2 119.8(2) . .
C7 N1 Cu1 128.23(19) . .
N2 N1 Cu1 111.56(16) . .
C8 N2 N1 114.4(2) . .
C8 N2 H2 126(3) . .
N1 N2 H2 119(3) . .
C4 N3 C15 121.3(3) . .
C4 N3 C17 122.9(3) . .
C15 N3 C17 115.5(3) . .
C2 O1 Cu1 125.21(16) . .
C2 O1 Cu1 134.10(16) . 3_667
Cu1 O1 Cu1 100.43(8) . 3_667
C8 O2 Cu1 112.55(16) . .
C6 C1 C7 117.7(2) . .
C6 C1 C2 116.5(2) . .
C7 C1 C2 125.5(2) . .
O1 C2 C3 119.6(2) . .
O1 C2 C1 120.4(2) . .
C3 C2 C1 120.0(2) . .
C2 C3 C4 122.7(3) . .
C2 C3 H3 118.6 . .
C4 C3 H3 118.6 . .
N3 C4 C3 121.7(3) . .
N3 C4 C5 121.3(3) . .
C3 C4 C5 116.9(3) . .
C6 C5 C4 120.0(3) . .
C6 C5 H5 120.0 . .
C4 C5 H5 120.0 . .
C5 C6 C1 123.6(3) . .
C5 C6 H6 118.2 . .
C1 C6 H6 118.2 . .
N1 C7 C1 123.3(2) . .
N1 C7 H7 118.3 . .
C1 C7 H7 118.3 . .
O2 C8 N2 120.1(2) . .
O2 C8 C9 121.1(2) . .
N2 C8 C9 118.8(2) . .
C14 C9 C10 118.3(3) . .
C14 C9 C8 120.8(3) . .
C10 C9 C8 120.8(3) . .
C11 C10 C9 122.0(3) . .
C11 C10 Cl1 117.8(3) . .
C9 C10 Cl1 120.2(2) . .
C12 C11 C10 118.7(4) . .
C12 C11 H11 120.7 . .
C10 C11 H11 120.7 . .
C11 C12 C13 120.9(3) . .
C11 C12 H12 119.5 . .
C13 C12 H12 119.5 . .
C12 C13 C14 120.1(4) . .
C12 C13 H13 119.9 . .
C14 C13 H13 119.9 . .
C13 C14 C9 120.0(4) . .
C13 C14 H14 120.0 . .
C9 C14 H14 120.0 . .
N3 C15 C16 114.5(3) . .
N3 C15 H15A 108.6 . .
C16 C15 H15A 108.6 . .
N3 C15 H15B 108.6 . .
C16 C15 H15B 108.6 . .
H15A C15 H15B 107.6 . .
C15 C16 H16A 109.5 . .
C15 C16 H16B 109.5 . .
H16A C16 H16B 109.5 . .
C15 C16 H16C 109.5 . .
H16A C16 H16C 109.5 . .
H16B C16 H16C 109.5 . .
C18 C17 N3 114.5(4) . .
C18 C17 H17A 108.6 . .
N3 C17 H17A 108.6 . .
C18 C17 H17B 108.6 . .
N3 C17 H17B 108.6 . .
H17A C17 H17B 107.6 . .
C17 C18 H18A 109.5 . .
C17 C18 H18B 109.5 . .
H18A C18 H18B 109.5 . .
C17 C18 H18C 109.5 . .
H18A C18 H18C 109.5 . .
H18B C18 H18C 109.5 . .

loop_
_geom_bond_atom_site_label_1
_geom_bond_atom_site_label_2
_geom_bond_distance
_geom_bond_site_symmetry_2
Cu1 O1 1.9385(18) .
Cu1 N1 1.939(2) .
Cu1 O1 1.9703(18) 3_667
Cu1 O2 1.9756(18) .
Cu1 Br1 2.6678(5) .
Cu1 Cu1 3.0038(6) 3_667
Cl1 C10 1.729(3) .
N1 C7 1.289(3) .
N1 N2 1.389(3) .
N2 C8 1.327(3) .
N2 H2 0.906(10) .
N3 C4 1.357(4) .
N3 C15 1.454(4) .
N3 C17 1.488(4) .
O1 C2 1.346(3) .
O1 Cu1 1.9703(18) 3_667
O2 C8 1.254(3) .
C1 C6 1.411(4) .
C1 C7 1.416(4) .
C1 C2 1.422(4) .
C2 C3 1.375(4) .
C3 C4 1.411(4) .
C3 H3 0.9300 .
C4 C5 1.422(4) .
C5 C6 1.358(4) .
C5 H5 0.9300 .
C6 H6 0.9300 .
C7 H7 0.9300 .
C8 C9 1.484(4) .
C9 C14 1.382(4) .
C9 C10 1.382(4) .
C10 C11 1.373(5) .
C11 C12 1.361(6) .
C11 H11 0.9300 .
C12 C13 1.372(6) .
C12 H12 0.9300 .
C13 C14 1.379(5) .
C13 H13 0.9300 .
C14 H14 0.9300 .
C15 C16 1.505(5) .
C15 H15A 0.9700 .
C15 H15B 0.9700 .
C16 H16A 0.9600 .
C16 H16B 0.9600 .
C16 H16C 0.9600 .
C17 C18 1.415(6) .
C17 H17A 0.9700 .
C17 H17B 0.9700 .
C18 H18A 0.9600 .
C18 H18B 0.9600 .
C18 H18C 0.9600 .

loop_
_geom_hbond_atom_site_label_D
_geom_hbond_atom_site_label_H
_geom_hbond_atom_site_label_A
_geom_hbond_distance_DH
_geom_hbond_distance_HA
_geom_hbond_distance_DA
_geom_hbond_angle_DHA
_geom_hbond_site_symmetry_A
N2 H2 Br1 0.906(10) 2.426(13) 3.317(2) 168(4) 1_655
